data_1548076
loop_
_publ_author_name
'Stefan Mitzinger'
'Lies Broeckaert'
'Werner Massa'
'Florian Weigend'
'Stefanie Dehnen'

_publ_section_title
;
 Understanding of multimetallic cluster growth
;
_journal_name_full 'Nature Communications'
_journal_page_first 10480
_journal_paper_doi 10.1038/ncomms10480
_journal_volume 7
_journal_year 2016
_chemical_formula_moiety '2(C18 H36 K N2 O6),As2 Ge7'
_chemical_formula_sum 'C36 H72 As2 Ge7 K2 N4 O12'
_chemical_formula_weight 1489.14
_space_group_crystal_system trigonal
_space_group_IT_number 165
_space_group_name_Hall '-P 3 2"c'
_space_group_name_H-M_alt 'P -3 c 1'
_symmetry_space_group_name_Hall '-P 3 2"c'
_symmetry_space_group_name_H-M 'P -3 c 1'
_atom_sites_solution_hydrogens geom
_atom_sites_solution_primary direct
_atom_sites_solution_secondary difmap
_cell_angle_alpha 90
_cell_angle_beta 90
_cell_angle_gamma 120
_cell_formula_units_Z 2
_cell_length_a 11.8653(3)
_cell_length_b 11.8653(3)
_cell_length_c 22.3848(9)
_cell_measurement_reflns_used 9231
_cell_measurement_temperature 110(2)
_cell_measurement_theta_max 27.01
_cell_measurement_theta_min 1.82
_cell_volume 2729.24(15)
_computing_cell_refinement 'XAREA 1.66 (Stoe 2013)'
_computing_data_collection 'XAREA 1.66 (Stoe 2013)'
_computing_data_reduction 'XAREA 1.66 (Stoe 2013)'
_computing_molecular_graphics 'DIAMOND 3.2i (Brandenburg 2012)'
_computing_structure_refinement 'SHELXL-2013 (Sheldrick, 2013)'
_computing_structure_solution 'SIR 2011 (Burla et al. 2011)'
_diffrn_ambient_temperature 110(2)
_diffrn_detector_area_resol_mean 6.7
_diffrn_measured_fraction_theta_full 1.000
_diffrn_measured_fraction_theta_max 0.995
_diffrn_measurement_device_type 'IPDS-II (Stoe)'
_diffrn_measurement_method omega-scans
_diffrn_radiation_type MoK\a
_diffrn_radiation_wavelength 0.71073
_diffrn_reflns_av_R_equivalents 0.0345
_diffrn_reflns_av_unetI/netI 0.0751
_diffrn_reflns_Laue_measured_fraction_full 1.000
_diffrn_reflns_Laue_measured_fraction_max 0.995
_diffrn_reflns_limit_h_max 7
_diffrn_reflns_limit_h_min -14
_diffrn_reflns_limit_k_max 15
_diffrn_reflns_limit_k_min 0
_diffrn_reflns_limit_l_max 28
_diffrn_reflns_limit_l_min 0
_diffrn_reflns_number 3581
_diffrn_reflns_point_group_measured_fraction_full 1.000
_diffrn_reflns_point_group_measured_fraction_max 0.995
_diffrn_reflns_theta_full 25.242
_diffrn_reflns_theta_max 26.758
_diffrn_reflns_theta_min 1.819
_diffrn_source 'fine-focus sealed tube'
_exptl_absorpt_coefficient_mu 5.212
_exptl_absorpt_correction_T_max 0.3636
_exptl_absorpt_correction_T_min 0.2065
_exptl_absorpt_correction_type gaussian
_exptl_absorpt_process_details 'Coppens et al. (1965)'
_exptl_crystal_colour orange
_exptl_crystal_density_diffrn 1.812
_exptl_crystal_description bloc
_exptl_crystal_F_000 1480
_exptl_crystal_size_max 0.32
_exptl_crystal_size_mid 0.30
_exptl_crystal_size_min 0.20
_refine_diff_density_max 0.645
_refine_diff_density_min -0.452
_refine_diff_density_rms 0.070
_refine_ls_extinction_coef .
_refine_ls_extinction_method none
_refine_ls_goodness_of_fit_ref 0.958
_refine_ls_hydrogen_treatment constr
_refine_ls_matrix_type full
_refine_ls_number_parameters 119
_refine_ls_number_reflns 1942
_refine_ls_number_restraints 0
_refine_ls_restrained_S_all 0.958
_refine_ls_R_factor_all 0.1090
_refine_ls_R_factor_gt 0.0521
_refine_ls_shift/su_max 0.000
_refine_ls_shift/su_mean 0.000
_refine_ls_structure_factor_coef Fsqd
_refine_ls_weighting_details 'w=1/[\s^2^(Fo^2^)+(0.0300P)^2^] where P=(Fo^2^+2Fc^2^)/3'
_refine_ls_weighting_scheme calc
_refine_ls_wR_factor_gt 0.0983
_refine_ls_wR_factor_ref 0.1048
_reflns_Friedel_coverage 0.000
_reflns_Friedel_fraction_full .
_reflns_Friedel_fraction_max .
_reflns_number_gt 783
_reflns_number_total 1942
_reflns_threshold_expression 'I > 2\s(I)'
_cod_data_source_file ncomms10480-s3.cif
_cod_data_source_block shelx-2
_cod_original_cell_volume 2729.24(18)
_cod_database_code 1548076
_shelx_space_group_comment
;
The symmetry employed for this shelxl refinement is uniquely defined
by the following loop, which should always be used as a source of
symmetry information in preference to the above space-group names.
They are only intended as comments.
;
_shelxl_version_number 2013-4

loop_
_space_group_symop_operation_xyz
'x, y, z'
'-y, x-y, z'
'-x+y, -x, z'
'y, x, -z+1/2'
'x-y, -y, -z+1/2'
'-x, -x+y, -z+1/2'
'-x, -y, -z'
'y, -x+y, -z'
'x-y, x, -z'
'-y, -x, z-1/2'
'-x+y, y, z-1/2'
'x, x-y, z-1/2'

loop_
_atom_site_label
_atom_site_type_symbol
_atom_site_fract_x
_atom_site_fract_y
_atom_site_fract_z
_atom_site_U_iso_or_equiv
_atom_site_adp_type
_atom_site_occupancy
_atom_site_site_symmetry_order
_atom_site_calc_flag
_atom_site_refinement_flags_posn
_atom_site_refinement_flags_adp
_atom_site_refinement_flags_occupancy
_atom_site_disorder_assembly
_atom_site_disorder_group
Ge1 Ge 0.81271(12) 0.81271(12) 0.7500 0.0859(5) Uani 0.5185 2 d S T P . .
As1 As 0.81271(12) 0.81271(12) 0.7500 0.0859(5) Uani 0.1482 2 d S T P . .
Ge2 Ge 0.7833(4) 1.0000 0.7500 0.1450(16) Uani 0.2591 2 d S T P . .
As2 As 0.7833(4) 1.0000 0.7500 0.1450(16) Uani 0.0741 2 d S T P . .
Ge3 Ge 0.8694(4) 1.0155(5) 0.6894(2) 0.1039(17) Uani 0.2592 1 d . . P . .
As3 As 0.8694(4) 1.0155(5) 0.6894(2) 0.1039(17) Uani 0.0741 1 d . . P . .
Ge4 Ge 0.9219(3) 0.9928(3) 0.66098(13) 0.1241(14) Uani 0.2592 1 d . . P . .
As4 As 0.9219(3) 0.9928(3) 0.66098(13) 0.1241(14) Uani 0.0741 1 d . . P . .
Ge5 Ge 0.8280(5) 0.9582(5) 0.6998(2) 0.138(2) Uani 0.2592 1 d . . P . .
As5 As 0.8280(5) 0.9582(5) 0.6998(2) 0.138(2) Uani 0.0741 1 d . . P . .
K1 K 0.3333 0.6667 0.45374(7) 0.0542(5) Uani 1 3 d S T P . .
N1 N 0.3333 0.6667 0.5839(3) 0.0555(17) Uani 1 3 d S T P . .
N2 N 0.3333 0.6667 0.3217(3) 0.0581(17) Uani 1 3 d S T P . .
C1 C 0.2554(5) 0.5306(4) 0.60427(19) 0.0606(13) Uani 1 1 d . . . . .
H1A H 0.1620 0.5021 0.5992 0.073 Uiso 1 1 calc R U . . .
H1B H 0.2713 0.5270 0.6475 0.073 Uiso 1 1 calc R U . . .
C2 C 0.2840(5) 0.4365(5) 0.5718(2) 0.0598(13) Uani 1 1 d . . . . .
H2A H 0.3763 0.4613 0.5777 0.072 Uiso 1 1 calc R U . . .
H2B H 0.2287 0.3475 0.5878 0.072 Uiso 1 1 calc R U . . .
O1 O 0.2583(3) 0.4390(3) 0.50968(13) 0.0540(8) Uani 1 1 d . . . . .
C3 C 0.2743(5) 0.3455(5) 0.4765(2) 0.0616(13) Uani 1 1 d . . . . .
H3A H 0.2025 0.2568 0.4859 0.074 Uiso 1 1 calc R U . . .
H3B H 0.3575 0.3506 0.4877 0.074 Uiso 1 1 calc R U . . .
C4 C 0.2743(5) 0.3719(5) 0.4108(2) 0.0635(14) Uani 1 1 d . . . . .
H4A H 0.2726 0.3005 0.3872 0.076 Uiso 1 1 calc R U . . .
H4B H 0.1965 0.3781 0.4003 0.076 Uiso 1 1 calc R U . . .
O2 O 0.3905(3) 0.4926(3) 0.39788(14) 0.0606(9) Uani 1 1 d . . . . .
C5 C 0.4203(5) 0.5150(5) 0.3346(2) 0.0645(14) Uani 1 1 d . . . . .
H5A H 0.4145 0.4358 0.3169 0.077 Uiso 1 1 calc R U . . .
H5B H 0.5112 0.5868 0.3300 0.077 Uiso 1 1 calc R U . . .
C6 C 0.3327(5) 0.5483(5) 0.3009(2) 0.0615(13) Uani 1 1 d . . . . .
H6A H 0.3583 0.5597 0.2583 0.074 Uiso 1 1 calc R U . . .
H6B H 0.2427 0.4740 0.3036 0.074 Uiso 1 1 calc R U . . .

loop_
_atom_site_aniso_label
_atom_site_aniso_U_11
_atom_site_aniso_U_22
_atom_site_aniso_U_33
_atom_site_aniso_U_23
_atom_site_aniso_U_13
_atom_site_aniso_U_12
Ge1 0.0801(7) 0.0801(7) 0.0807(10) -0.0003(4) 0.0003(4) 0.0274(8)
As1 0.0801(7) 0.0801(7) 0.0807(10) -0.0003(4) 0.0003(4) 0.0274(8)
Ge2 0.113(2) 0.094(3) 0.222(5) 0.024(3) 0.0121(16) 0.0470(13)
As2 0.113(2) 0.094(3) 0.222(5) 0.024(3) 0.0121(16) 0.0470(13)
Ge3 0.069(2) 0.145(4) 0.101(2) 0.065(3) -0.0014(19) 0.056(2)
As3 0.069(2) 0.145(4) 0.101(2) 0.065(3) -0.0014(19) 0.056(2)
Ge4 0.151(3) 0.0704(14) 0.105(2) -0.0097(19) -0.0495(17) 0.020(3)
As4 0.151(3) 0.0704(14) 0.105(2) -0.0097(19) -0.0495(17) 0.020(3)
Ge5 0.099(3) 0.212(5) 0.129(3) -0.106(3) -0.045(2) 0.098(3)
As5 0.099(3) 0.212(5) 0.129(3) -0.106(3) -0.045(2) 0.098(3)
K1 0.0562(7) 0.0562(7) 0.0502(10) 0.000 0.000 0.0281(3)
N1 0.059(3) 0.059(3) 0.048(4) 0.000 0.000 0.0297(13)
N2 0.055(3) 0.055(3) 0.064(4) 0.000 0.000 0.0277(13)
C1 0.064(3) 0.065(3) 0.051(3) 0.001(2) 0.002(3) 0.031(3)
C2 0.058(3) 0.058(3) 0.060(3) 0.010(3) 0.002(3) 0.027(3)
O1 0.063(2) 0.0547(19) 0.0506(19) 0.0005(16) 0.0052(16) 0.0339(16)
C3 0.061(3) 0.055(3) 0.070(3) 0.006(3) 0.010(3) 0.030(3)
C4 0.071(4) 0.060(3) 0.060(3) -0.007(3) 0.006(3) 0.033(3)
O2 0.072(2) 0.064(2) 0.0502(19) -0.0001(16) 0.0063(17) 0.0367(19)
C5 0.068(4) 0.076(4) 0.055(3) -0.004(3) 0.000(3) 0.040(3)
C6 0.071(3) 0.071(3) 0.044(3) -0.003(2) 0.001(2) 0.036(3)

loop_
_atom_type_symbol
_atom_type_description
_atom_type_scat_dispersion_real
_atom_type_scat_dispersion_imag
_atom_type_scat_source
C C 0.0033 0.0016 'International Tables Vol C Tables 4.2.6.8 and 6.1.1.4'
H H 0.0000 0.0000 'International Tables Vol C Tables 4.2.6.8 and 6.1.1.4'
N N 0.0061 0.0033 'International Tables Vol C Tables 4.2.6.8 and 6.1.1.4'
O O 0.0106 0.0060 'International Tables Vol C Tables 4.2.6.8 and 6.1.1.4'
As As 0.0499 2.0058 'International Tables Vol C Tables 4.2.6.8 and 6.1.1.4'
Ge Ge 0.1547 1.8001 'International Tables Vol C Tables 4.2.6.8 and 6.1.1.4'
K K 0.2009 0.2494 'International Tables Vol C Tables 4.2.6.8 and 6.1.1.4'

loop_
_geom_angle_atom_site_label_1
_geom_angle_atom_site_label_2
_geom_angle_atom_site_label_3
_geom_angle
_geom_angle_site_symmetry_1
_geom_angle_site_symmetry_3
Ge5 Ge1 As5 122.7(3) . 4_556
Ge5 Ge1 Ge5 122.7(3) . 4_556
As5 Ge1 Ge5 0.0(3) 4_556 4_556
Ge5 Ge1 As3 71.09(13) . 5_676
As5 Ge1 As3 78.17(12) 4_556 5_676
Ge5 Ge1 As3 78.17(12) 4_556 5_676
Ge5 Ge1 Ge3 71.09(13) . 5_676
As5 Ge1 Ge3 78.17(12) 4_556 5_676
Ge5 Ge1 Ge3 78.17(12) 4_556 5_676
As3 Ge1 Ge3 0.0(3) 5_676 5_676
Ge5 Ge1 As3 78.17(12) . 2_765
As5 Ge1 As3 71.09(13) 4_556 2_765
Ge5 Ge1 As3 71.09(13) 4_556 2_765
As3 Ge1 As3 113.0(2) 5_676 2_765
Ge3 Ge1 As3 113.0(2) 5_676 2_765
Ge5 Ge1 Ge3 78.17(12) . 2_765
As5 Ge1 Ge3 71.09(13) 4_556 2_765
Ge5 Ge1 Ge3 71.09(13) 4_556 2_765
As3 Ge1 Ge3 113.0(2) 5_676 2_765
Ge3 Ge1 Ge3 113.0(2) 5_676 2_765
As3 Ge1 Ge3 0.0(3) 2_765 2_765
Ge5 Ge1 Ge2 36.36(12) . .
As5 Ge1 Ge2 115.71(16) 4_556 .
Ge5 Ge1 Ge2 115.71(16) 4_556 .
As3 Ge1 Ge2 41.01(12) 5_676 .
Ge3 Ge1 Ge2 41.01(12) 5_676 .
As3 Ge1 Ge2 109.05(16) 2_765 .
Ge3 Ge1 Ge2 109.05(16) 2_765 .
Ge5 Ge1 Ge2 115.71(16) . 2_765
As5 Ge1 Ge2 36.36(12) 4_556 2_765
Ge5 Ge1 Ge2 36.36(12) 4_556 2_765
As3 Ge1 Ge2 109.05(16) 5_676 2_765
Ge3 Ge1 Ge2 109.05(16) 5_676 2_765
As3 Ge1 Ge2 41.01(12) 2_765 2_765
Ge3 Ge1 Ge2 41.01(12) 2_765 2_765
Ge2 Ge1 Ge2 134.37(18) . 2_765
Ge5 Ge1 As2 115.71(16) . 2_765
As5 Ge1 As2 36.36(12) 4_556 2_765
Ge5 Ge1 As2 36.36(12) 4_556 2_765
As3 Ge1 As2 109.05(16) 5_676 2_765
Ge3 Ge1 As2 109.05(16) 5_676 2_765
As3 Ge1 As2 41.01(12) 2_765 2_765
Ge3 Ge1 As2 41.01(12) 2_765 2_765
Ge2 Ge1 As2 134.37(18) . 2_765
Ge2 Ge1 As2 0.00(16) 2_765 2_765
Ge5 Ge2 As5 114.2(4) . 5_676
Ge5 Ge2 Ge5 114.2(4) . 5_676
As5 Ge2 Ge5 0.0(6) 5_676 5_676
Ge5 Ge2 As3 108.0(3) . 5_676
As5 Ge2 As3 23.0(3) 5_676 5_676
Ge5 Ge2 As3 23.0(3) 5_676 5_676
Ge5 Ge2 Ge3 108.0(3) . 5_676
As5 Ge2 Ge3 23.0(3) 5_676 5_676
Ge5 Ge2 Ge3 23.0(3) 5_676 5_676
As3 Ge2 Ge3 0.0(4) 5_676 5_676
Ge5 Ge2 Ge3 23.0(3) . .
As5 Ge2 Ge3 108.0(3) 5_676 .
Ge5 Ge2 Ge3 108.0(3) 5_676 .
As3 Ge2 Ge3 111.5(4) 5_676 .
Ge3 Ge2 Ge3 111.5(4) 5_676 .
Ge5 Ge2 As1 84.9(2) . 3_675
As5 Ge2 As1 55.4(2) 5_676 3_675
Ge5 Ge2 As1 55.4(2) 5_676 3_675
As3 Ge2 As1 74.7(2) 5_676 3_675
Ge3 Ge2 As1 74.7(2) 5_676 3_675
Ge3 Ge2 As1 65.4(2) . 3_675
Ge5 Ge2 Ge1 84.9(2) . 3_675
As5 Ge2 Ge1 55.4(2) 5_676 3_675
Ge5 Ge2 Ge1 55.4(2) 5_676 3_675
As3 Ge2 Ge1 74.7(2) 5_676 3_675
Ge3 Ge2 Ge1 74.7(2) 5_676 3_675
Ge3 Ge2 Ge1 65.4(2) . 3_675
As1 Ge2 Ge1 0.00(6) 3_675 3_675
Ge5 Ge2 Ge1 55.4(2) . .
As5 Ge2 Ge1 84.9(2) 5_676 .
Ge5 Ge2 Ge1 84.9(2) 5_676 .
As3 Ge2 Ge1 65.4(2) 5_676 .
Ge3 Ge2 Ge1 65.4(2) 5_676 .
Ge3 Ge2 Ge1 74.7(2) . .
As1 Ge2 Ge1 105.63(18) 3_675 .
Ge1 Ge2 Ge1 105.63(18) 3_675 .
Ge5 Ge3 Ge4 101.0(11) . .
Ge5 Ge3 Ge2 59.2(7) . .
Ge4 Ge3 Ge2 155.7(5) . .
Ge5 Ge3 As4 125.3(9) . 3_675
Ge4 Ge3 As4 37.5(3) . 3_675
Ge2 Ge3 As4 141.0(3) . 3_675
Ge5 Ge3 Ge4 125.3(9) . 3_675
Ge4 Ge3 Ge4 37.5(3) . 3_675
Ge2 Ge3 Ge4 141.0(3) . 3_675
As4 Ge3 Ge4 0.0(2) 3_675 3_675
Ge5 Ge3 As1 122.7(8) . 3_675
Ge4 Ge3 As1 112.1(4) . 3_675
Ge2 Ge3 As1 73.6(2) . 3_675
As4 Ge3 As1 74.61(17) 3_675 3_675
Ge4 Ge3 As1 74.61(17) 3_675 3_675
Ge5 Ge3 Ge1 122.7(8) . 3_675
Ge4 Ge3 Ge1 112.1(4) . 3_675
Ge2 Ge3 Ge1 73.6(2) . 3_675
As4 Ge3 Ge1 74.61(17) 3_675 3_675
Ge4 Ge3 Ge1 74.61(17) 3_675 3_675
As1 Ge3 Ge1 0.00(6) 3_675 3_675
Ge5 Ge3 As4 88.2(9) . 2_765
Ge4 Ge3 As4 23.9(2) . 2_765
Ge2 Ge3 As4 133.1(2) . 2_765
As4 Ge3 As4 38.57(15) 3_675 2_765
Ge4 Ge3 As4 38.57(15) 3_675 2_765
As1 Ge3 As4 103.56(18) 3_675 2_765
Ge1 Ge3 As4 103.56(18) 3_675 2_765
Ge5 Ge3 Ge4 88.2(9) . 2_765
Ge4 Ge3 Ge4 23.9(2) . 2_765
Ge2 Ge3 Ge4 133.1(2) . 2_765
As4 Ge3 Ge4 38.57(15) 3_675 2_765
Ge4 Ge3 Ge4 38.57(15) 3_675 2_765
As1 Ge3 Ge4 103.56(18) 3_675 2_765
Ge1 Ge3 Ge4 103.56(18) 3_675 2_765
As4 Ge3 Ge4 0.00(18) 2_765 2_765
Ge3 Ge4 Ge5 29.3(4) . .
Ge3 Ge4 As4 118.8(5) . 3_675
Ge5 Ge4 As4 136.6(2) . 3_675
Ge3 Ge4 Ge4 118.8(5) . 3_675
Ge5 Ge4 Ge4 136.6(2) . 3_675
As4 Ge4 Ge4 0.0(2) 3_675 3_675
Ge3 Ge4 As4 140.5(3) . 2_765
Ge5 Ge4 As4 120.8(3) . 2_765
As4 Ge4 As4 60.001(2) 3_675 2_765
Ge4 Ge4 As4 60.001(2) 3_675 2_765
Ge3 Ge4 Ge4 140.5(3) . 2_765
Ge5 Ge4 Ge4 120.8(3) . 2_765
As4 Ge4 Ge4 60.001(2) 3_675 2_765
Ge4 Ge4 Ge4 60.001(2) 3_675 2_765
As4 Ge4 Ge4 0.00(19) 2_765 2_765
Ge3 Ge4 As3 119.7(4) . 2_765
Ge5 Ge4 As3 97.2(3) . 2_765
As4 Ge4 As3 77.6(2) 3_675 2_765
Ge4 Ge4 As3 77.6(2) 3_675 2_765
As4 Ge4 As3 23.7(2) 2_765 2_765
Ge4 Ge4 As3 23.7(2) 2_765 2_765
Ge3 Ge4 Ge3 119.7(4) . 2_765
Ge5 Ge4 Ge3 97.2(3) . 2_765
As4 Ge4 Ge3 77.6(2) 3_675 2_765
Ge4 Ge4 Ge3 77.6(2) 3_675 2_765
As4 Ge4 Ge3 23.7(2) 2_765 2_765
Ge4 Ge4 Ge3 23.7(2) 2_765 2_765
As3 Ge4 Ge3 0.0(3) 2_765 2_765
Ge3 Ge4 As3 105.7(4) . 3_675
Ge5 Ge4 As3 121.1(2) . 3_675
As4 Ge4 As3 15.55(12) 3_675 3_675
Ge4 Ge4 As3 15.55(12) 3_675 3_675
As4 Ge4 As3 63.8(2) 2_765 3_675
Ge4 Ge4 As3 63.8(2) 2_765 3_675
As3 Ge4 As3 76.18(15) 2_765 3_675
Ge3 Ge4 As3 76.18(15) 2_765 3_675
Ge3 Ge4 Ge3 105.7(4) . 3_675
Ge5 Ge4 Ge3 121.1(2) . 3_675
As4 Ge4 Ge3 15.55(12) 3_675 3_675
Ge4 Ge4 Ge3 15.55(12) 3_675 3_675
As4 Ge4 Ge3 63.8(2) 2_765 3_675
Ge4 Ge4 Ge3 63.8(2) 2_765 3_675
As3 Ge4 Ge3 76.18(15) 2_765 3_675
Ge3 Ge4 Ge3 76.18(15) 2_765 3_675
As3 Ge4 Ge3 0.0(4) 3_675 3_675
Ge3 Ge5 Ge4 49.7(8) . .
Ge3 Ge5 Ge2 97.8(9) . .
Ge4 Ge5 Ge2 144.8(4) . .
Ge3 Ge5 Ge1 143.2(8) . .
Ge4 Ge5 Ge1 110.0(3) . .
Ge2 Ge5 Ge1 88.2(3) . .
Ge3 Ge5 As5 90.6(8) . 5_676
Ge4 Ge5 As5 121.6(3) . 5_676
Ge2 Ge5 As5 32.9(2) . 5_676
Ge1 Ge5 As5 75.0(3) . 5_676
Ge3 Ge5 Ge5 90.6(8) . 5_676
Ge4 Ge5 Ge5 121.6(3) . 5_676
Ge2 Ge5 Ge5 32.9(2) . 5_676
Ge1 Ge5 Ge5 75.0(3) . 5_676
As5 Ge5 Ge5 0.0(3) 5_676 5_676
Ge3 Ge5 As4 76.6(8) . 2_765
Ge4 Ge5 As4 32.2(2) . 2_765
Ge2 Ge5 As4 144.7(3) . 2_765
Ge1 Ge5 As4 77.82(17) . 2_765
As5 Ge5 As4 111.78(11) 5_676 2_765
Ge5 Ge5 As4 111.78(11) 5_676 2_765
Ge3 Ge5 Ge4 76.6(8) . 2_765
Ge4 Ge5 Ge4 32.2(2) . 2_765
Ge2 Ge5 Ge4 144.7(3) . 2_765
Ge1 Ge5 Ge4 77.82(17) . 2_765
As5 Ge5 Ge4 111.78(11) 5_676 2_765
Ge5 Ge5 Ge4 111.78(11) 5_676 2_765
As4 Ge5 Ge4 0.0(2) 2_765 2_765
O1 K1 O1 100.12(9) 3_565 2_665
O1 K1 O1 100.12(9) 3_565 .
O1 K1 O1 100.12(9) 2_665 .
O1 K1 O2 155.66(9) 3_565 .
O1 K1 O2 100.02(9) 2_665 .
O1 K1 O2 62.86(9) . .
O1 K1 O2 100.02(9) 3_565 2_665
O1 K1 O2 62.86(9) 2_665 2_665
O1 K1 O2 155.66(9) . 2_665
O2 K1 O2 101.25(9) . 2_665
O1 K1 O2 62.86(9) 3_565 3_565
O1 K1 O2 155.66(9) 2_665 3_565
O1 K1 O2 100.02(9) . 3_565
O2 K1 O2 101.25(9) . 3_565
O2 K1 O2 101.24(9) 2_665 3_565
O1 K1 N1 62.29(7) 3_565 .
O1 K1 N1 62.29(7) 2_665 .
O1 K1 N1 62.29(7) . .
O2 K1 N1 116.80(7) . .
O2 K1 N1 116.80(7) 2_665 .
O2 K1 N1 116.80(7) 3_565 .
O1 K1 N2 117.71(7) 3_565 .
O1 K1 N2 117.71(7) 2_665 .
O1 K1 N2 117.71(7) . .
O2 K1 N2 63.20(7) . .
O2 K1 N2 63.20(7) 2_665 .
O2 K1 N2 63.20(7) 3_565 .
N1 K1 N2 180.0 . .
O1 K1 C4 45.08(11) 3_565 3_565
O1 K1 C4 130.93(10) 2_665 3_565
O1 K1 C4 116.87(11) . 3_565
O2 K1 C4 124.58(11) . 3_565
O2 K1 C4 87.15(10) 2_665 3_565
O2 K1 C4 24.95(9) 3_565 3_565
N1 K1 C4 106.71(9) . 3_565
N2 K1 C4 73.29(9) . 3_565
O1 K1 C4 116.88(11) 3_565 2_665
O1 K1 C4 45.08(11) 2_665 2_665
O1 K1 C4 130.93(10) . 2_665
O2 K1 C4 87.15(10) . 2_665
O2 K1 C4 24.95(9) 2_665 2_665
O2 K1 C4 124.58(11) 3_565 2_665
N1 K1 C4 106.71(9) . 2_665
N2 K1 C4 73.29(9) . 2_665
C4 K1 C4 112.09(8) 3_565 2_665
O1 K1 C4 130.93(10) 3_565 .
O1 K1 C4 116.88(11) 2_665 .
O1 K1 C4 45.08(11) . .
O2 K1 C4 24.95(9) . .
O2 K1 C4 124.58(11) 2_665 .
O2 K1 C4 87.15(10) 3_565 .
N1 K1 C4 106.71(9) . .
N2 K1 C4 73.29(9) . .
C4 K1 C4 112.09(8) 3_565 .
C4 K1 C4 112.09(8) 2_665 .
C1 N1 C1 110.9(3) . 3_565
C1 N1 C1 110.9(3) . 2_665
C1 N1 C1 110.9(3) 3_565 2_665
C1 N1 K1 108.0(3) . .
C1 N1 K1 108.0(3) 3_565 .
C1 N1 K1 108.0(3) 2_665 .
C6 N2 C6 110.5(3) 2_665 .
C6 N2 C6 110.5(3) 2_665 3_565
C6 N2 C6 110.5(3) . 3_565
C6 N2 K1 108.4(3) 2_665 .
C6 N2 K1 108.4(3) . .
C6 N2 K1 108.4(3) 3_565 .
N1 C1 C2 114.3(4) . .
N1 C1 H1A 108.7 . .
C2 C1 H1A 108.7 . .
N1 C1 H1B 108.7 . .
C2 C1 H1B 108.7 . .
H1A C1 H1B 107.6 . .
O1 C2 C1 109.0(4) . .
O1 C2 H2A 109.9 . .
C1 C2 H2A 109.9 . .
O1 C2 H2B 109.9 . .
C1 C2 H2B 109.9 . .
H2A C2 H2B 108.3 . .
C3 O1 C2 112.2(3) . .
C3 O1 K1 115.6(2) . .
C2 O1 K1 120.5(3) . .
O1 C3 C4 109.5(4) . .
O1 C3 H3A 109.8 . .
C4 C3 H3A 109.8 . .
O1 C3 H3B 109.8 . .
C4 C3 H3B 109.8 . .
H3A C3 H3B 108.2 . .
O2 C4 C3 107.7(4) . .
O2 C4 K1 54.6(2) . .
C3 C4 K1 85.1(3) . .
O2 C4 H4A 110.2 . .
C3 C4 H4A 110.2 . .
K1 C4 H4A 162.2 . .
O2 C4 H4B 110.2 . .
C3 C4 H4B 110.2 . .
K1 C4 H4B 72.9 . .
H4A C4 H4B 108.5 . .
C4 O2 C5 113.8(3) . .
C4 O2 K1 100.5(2) . .
C5 O2 K1 115.6(3) . .
O2 C5 C6 113.9(4) . .
O2 C5 H5A 108.8 . .
C6 C5 H5A 108.8 . .
O2 C5 H5B 108.8 . .
C6 C5 H5B 108.8 . .
H5A C5 H5B 107.7 . .
N2 C6 C5 114.8(4) . .
N2 C6 H6A 108.6 . .
C5 C6 H6A 108.6 . .
N2 C6 H6B 108.6 . .
C5 C6 H6B 108.6 . .
H6A C6 H6B 107.5 . .

loop_
_geom_bond_atom_site_label_1
_geom_bond_atom_site_label_2
_geom_bond_distance
_geom_bond_site_symmetry_2
Ge1 Ge5 1.991(5) .
Ge1 As5 1.991(5) 4_556
Ge1 Ge5 1.991(5) 4_556
Ge1 As3 2.288(6) 5_676
Ge1 Ge3 2.288(6) 5_676
Ge1 As3 2.288(6) 2_765
Ge1 Ge3 2.288(6) 2_765
Ge1 Ge2 2.416(3) .
Ge1 Ge2 2.416(3) 2_765
Ge1 As2 2.416(3) 2_765
Ge2 Ge5 1.433(5) .
Ge2 As5 1.433(5) 5_676
Ge2 Ge5 1.433(5) 5_676
Ge2 As3 1.652(6) 5_676
Ge2 Ge3 1.652(6) 5_676
Ge2 Ge3 1.652(6) .
Ge2 As1 2.416(3) 3_675
Ge2 Ge1 2.416(3) 3_675
Ge3 Ge5 0.651(7) .
Ge3 Ge4 1.015(6) .
Ge3 As4 2.213(6) 3_675
Ge3 Ge4 2.213(6) 3_675
Ge3 As1 2.288(6) 3_675
Ge3 Ge1 2.288(6) 3_675
Ge3 As4 2.410(7) 2_765
Ge3 Ge4 2.410(7) 2_765
Ge4 Ge5 1.306(6) .
Ge4 As4 1.538(7) 3_675
Ge4 Ge4 1.538(7) 3_675
Ge4 As4 1.538(7) 2_765
Ge4 Ge4 1.538(7) 2_765
Ge4 As3 2.213(6) 2_765
Ge4 Ge3 2.213(6) 2_765
Ge4 As3 2.410(7) 3_675
Ge4 Ge3 2.410(7) 3_675
Ge5 As5 2.406(8) 5_676
Ge5 Ge5 2.406(8) 5_676
Ge5 As4 2.476(5) 2_765
Ge5 Ge4 2.476(5) 2_765
K1 O1 2.693(3) 3_565
K1 O1 2.693(3) 2_665
K1 O1 2.693(3) .
K1 O2 2.773(3) .
K1 O2 2.773(3) 2_665
K1 O2 2.773(3) 3_565
K1 N1 2.913(6) .
K1 N2 2.955(7) .
K1 C4 3.346(5) 3_565
K1 C4 3.346(5) 2_665
K1 C4 3.346(5) .
N1 C1 1.476(5) .
N1 C1 1.476(5) 3_565
N1 C1 1.476(5) 2_665
N2 C6 1.477(5) 2_665
N2 C6 1.477(5) .
N2 C6 1.477(5) 3_565
C1 C2 1.507(6) .
C1 H1A 0.9900 .
C1 H1B 0.9900 .
C2 O1 1.426(5) .
C2 H2A 0.9900 .
C2 H2B 0.9900 .
O1 C3 1.424(5) .
C3 C4 1.505(6) .
C3 H3A 0.9900 .
C3 H3B 0.9900 .
C4 O2 1.435(5) .
C4 H4A 0.9900 .
C4 H4B 0.9900 .
O2 C5 1.451(5) .
C5 C6 1.489(6) .
C5 H5A 0.9900 .
C5 H5B 0.9900 .
C6 H6A 0.9900 .
C6 H6B 0.9900 .
